data_7118489
loop_
_publ_author_name
'Liu, Bing'
'Yao, Shuo'
'Shi, Chao'
'Li, Guanghua'
'Huo, Qisheng'
'Liu, Yunling'

_publ_section_title
;
 Significant enhancement of gas uptake capacity and selectivity via the
 judicious increase of open metal sites and Lewis basic sites within two
 polyhedron-based metal-organic frameworks.
;
_journal_issue 15
_journal_name_full 'Chemical communications (Cambridge, England)'
_journal_page_first 3223
_journal_page_last 3226
_journal_paper_doi 10.1039/c5cc09922f
_journal_volume 52
_journal_year 2016
_chemical_formula_moiety 'C78 H121 Cu6 N17 O54'
_chemical_formula_sum 'C78 H121 Cu6 N17 O54'
_chemical_formula_weight 2542.16
_chemical_melting_point ?
_chemical_name_systematic
; 
 ? 
;
_space_group_IT_number 128
_symmetry_cell_setting tetragonal
_symmetry_space_group_name_Hall '-P 4 2n'
_symmetry_space_group_name_H-M 'P 4/m n c'
_atom_sites_solution_hydrogens geom
_atom_sites_solution_primary direct
_atom_sites_solution_secondary difmap
_audit_creation_method SHELXL-97
_audit_update_record
;
2015-11-12 deposited with the CCDC.
2016-01-18 downloaded from the CCDC.
;
_cell_angle_alpha 90.00
_cell_angle_beta 90.00
_cell_angle_gamma 90.00
_cell_formula_units_Z 8
_cell_length_a 26.956(4)
_cell_length_b 26.956(4)
_cell_length_c 39.145(8)
_cell_measurement_temperature 293(2)
_cell_volume 28444(8)
_computing_cell_refinement 'Bruker SMART Apex '
_computing_data_collection 'Bruker SMART Apex '
_computing_data_reduction 'Bruker SAINT'
_computing_molecular_graphics SHELXP-97
_computing_publication_material SHELXTL
_computing_structure_refinement 'SHELXL-97 (Sheldrick, 1997)'
_computing_structure_solution 'SHELXS-97 (Sheldrick, 1990)'
_diffrn_ambient_temperature 253(2)
_diffrn_detector_area_resol_mean 9.00cm
_diffrn_measured_fraction_theta_full 0.982
_diffrn_measured_fraction_theta_max 0.982
_diffrn_measurement_device_type 'CCD area detector'
_diffrn_measurement_method 'phi and omega scans'
_diffrn_radiation_monochromator graphite
_diffrn_radiation_source 'fine-focus sealed tube'
_diffrn_radiation_type MoK\a
_diffrn_radiation_wavelength 0.71073
_diffrn_reflns_av_R_equivalents 0.0917
_diffrn_reflns_av_sigmaI/netI 0.0760
_diffrn_reflns_limit_h_max 25
_diffrn_reflns_limit_h_min -26
_diffrn_reflns_limit_k_max 22
_diffrn_reflns_limit_k_min -16
_diffrn_reflns_limit_l_max 19
_diffrn_reflns_limit_l_min -38
_diffrn_reflns_number 26837
_diffrn_reflns_theta_full 20.81
_diffrn_reflns_theta_max 20.81
_diffrn_reflns_theta_min 0.92
_diffrn_standards_decay_% none
_diffrn_standards_interval_count none
_diffrn_standards_interval_time none
_diffrn_standards_number none
_exptl_absorpt_coefficient_mu 0.960
_exptl_absorpt_correction_T_max 0.7518
_exptl_absorpt_correction_T_min 0.7357
_exptl_absorpt_correction_type empirical
_exptl_absorpt_process_details SADABS
_exptl_crystal_colour blue
_exptl_crystal_density_diffrn 1.187
_exptl_crystal_density_meas ?
_exptl_crystal_density_method 'not measured'
_exptl_crystal_description block
_exptl_crystal_F_000 10512
_exptl_crystal_size_max 0.24
_exptl_crystal_size_mid 0.22
_exptl_crystal_size_min 0.21
_refine_diff_density_max 0.807
_refine_diff_density_min -1.005
_refine_diff_density_rms 0.083
_refine_ls_extinction_method none
_refine_ls_goodness_of_fit_ref 0.934
_refine_ls_hydrogen_treatment mixed
_refine_ls_matrix_type full
_refine_ls_number_parameters 453
_refine_ls_number_reflns 7460
_refine_ls_number_restraints 18
_refine_ls_restrained_S_all 0.935
_refine_ls_R_factor_all 0.1246
_refine_ls_R_factor_gt 0.0856
_refine_ls_shift/su_max 0.000
_refine_ls_shift/su_mean 0.000
_refine_ls_structure_factor_coef Fsqd
_refine_ls_weighting_details 'calc w=1/[\s^2^(Fo^2^)+(0.1614P)^2^+0.0000P] where P=(Fo^2^+2Fc^2^)/3'
_refine_ls_weighting_scheme calc
_refine_ls_wR_factor_gt 0.2344
_refine_ls_wR_factor_ref 0.2587
_reflns_number_gt 3908
_reflns_number_total 7460
_reflns_threshold_expression >2sigma(I)
_cod_data_source_file c5cc09922f2.cif
_cod_data_source_block JLU-Liu21
_cod_depositor_comments
;
The following automatic conversions were performed:

'_chemical_melting_point' value 'not measured' was changed to '?' -
the value is undefined or not given.

'_symmetry_cell_setting' value 'Tetragonal' changed to 'tetragonal'
according to
/usr/data/users/saulius/crontab/automatic-downloads/rss-feeds/RSC/lib/dictionaries/cif_core.dic
dictionary named 'cif_core.dic' version 2.4.2 from 2011-04-26.

'_exptl_crystal_density_meas' value 'none' was changed to '?' - the
value is perceived as not measured.

Automatic conversion script
Id: cif_fix_values 4268 2015-11-12 08:31:59Z antanas 

 Adding full bibliography for 7118489--7118490.cif.
;
_cod_original_cell_volume 28443(8)
_cod_original_sg_symbol_H-M P4/mnc
_cod_database_code 7118489

loop_
_symmetry_equiv_pos_as_xyz
'x, y, z'
'-x, -y, z'
'-y, x, z'
'y, -x, z'
'-x+1/2, y+1/2, -z+1/2'
'x+1/2, -y+1/2, -z+1/2'
'y+1/2, x+1/2, -z+1/2'
'-y+1/2, -x+1/2, -z+1/2'
'-x, -y, -z'
'x, y, -z'
'y, -x, -z'
'-y, x, -z'
'x-1/2, -y-1/2, z-1/2'
'-x-1/2, y-1/2, z-1/2'
'-y-1/2, -x-1/2, z-1/2'
'y-1/2, x-1/2, z-1/2'

loop_
_atom_site_label
_atom_site_type_symbol
_atom_site_fract_x
_atom_site_fract_y
_atom_site_fract_z
_atom_site_U_iso_or_equiv
_atom_site_adp_type
_atom_site_occupancy
_atom_site_symmetry_multiplicity
_atom_site_calc_flag
_atom_site_refinement_flags
Cu1 Cu -0.12396(8) 0.36836(6) 0.0000 0.1118(7) Uani 1 2 d S
Cu2 Cu -0.09331(8) 0.27444(6) 0.0000 0.1094(7) Uani 1 2 d S
Cu3 Cu -0.24823(5) 0.12243(4) 0.19589(3) 0.0969(5) Uani 1 1 d .
Cu4 Cu -0.18512(4) 0.09169(4) 0.14767(3) 0.0914(5) Uani 1 1 d .
O1 O -0.1683(2) 0.3464(2) 0.03565(14) 0.0926(19) Uani 1 1 d .
O2 O -0.1420(2) 0.2671(2) 0.03554(14) 0.0862(19) Uani 1 1 d .
O3 O -0.2489(2) 0.18248(18) 0.16689(17) 0.0824(17) Uani 1 1 d .
O4 O -0.1997(2) 0.1543(2) 0.12483(15) 0.0800(18) Uani 1 1 d .
O5 O -0.2638(2) 0.5608(2) 0.28135(15) 0.0804(18) Uani 1 1 d .
O6 O -0.3197(2) 0.5356(2) 0.32146(15) 0.0846(19) Uani 1 1 d .
O7 O -0.3541(2) 0.3129(2) 0.28407(15) 0.0777(17) Uani 1 1 d .
O8 O -0.3754(2) 0.36480(19) 0.32577(15) 0.0773(17) Uani 1 1 d .
O9 O -0.0739(3) 0.3768(2) 0.03561(15) 0.097(2) Uani 1 1 d .
O10 O -0.0481(2) 0.2954(2) 0.03617(15) 0.094(2) Uani 1 1 d .
O11 O 0.0903(2) 0.2972(2) 0.16668(17) 0.0804(17) Uani 1 1 d .
O12 O 0.0624(2) 0.2422(2) 0.12828(15) 0.0848(18) Uani 1 1 d .
O13 O -0.1494(5) 0.4457(3) 0.0000 0.164(5) Uani 1 2 d S
O14 O -0.0685(4) 0.1984(3) 0.0000 0.152(5) Uani 1 2 d S
O15 O -0.2974(4) 0.1490(4) 0.2326(3) 0.235(6) Uani 1 1 d .
O16 O -0.1385(3) 0.0576(3) 0.1106(2) 0.135(3) Uani 1 1 d U
N1 N -0.2399(4) 0.4162(4) 0.1434(3) 0.144(3) Uani 1 1 d U
N2 N -0.2572(4) 0.4429(4) 0.1725(3) 0.148(3) Uani 1 1 d U
H2 H -0.2578 0.4745 0.1753 0.178 Uiso 1 1 calc R
N3 N -0.2654(3) 0.3649(3) 0.1831(2) 0.087(2) Uani 1 1 d .
N4 N 0.0030(4) 0.4752(2) 0.1645(2) 0.123(3) Uani 1 1 d .
H4A H 0.0056 0.4564 0.1821 0.147 Uiso 0.50 1 calc PR
N5 N 0.0000 0.5000 0.1117(3) 0.090(3) Uani 1 2 d S
C1 C -0.2490(4) 0.3689(3) 0.1534(3) 0.104(3) Uani 1 1 d .
C2 C -0.2724(4) 0.4082(5) 0.1946(3) 0.116(4) Uani 1 1 d .
C3 C -0.2358(4) 0.3284(4) 0.1322(3) 0.099(3) Uani 1 1 d .
C4 C -0.2145(4) 0.3340(4) 0.0985(3) 0.122(4) Uani 1 1 d .
H4 H -0.2137 0.3653 0.0884 0.146 Uiso 1 1 calc R
C5 C -0.1945(4) 0.2918(4) 0.0803(3) 0.112(4) Uani 1 1 d .
C6 C -0.2003(4) 0.2454(4) 0.0942(2) 0.096(3) Uani 1 1 d .
H6 H -0.1888 0.2183 0.0819 0.115 Uiso 1 1 calc R
C7 C -0.2218(4) 0.2370(4) 0.1246(3) 0.094(3) Uani 1 1 d .
C8 C -0.2407(4) 0.2799(4) 0.1439(3) 0.121(4) Uani 1 1 d .
H8 H -0.2566 0.2744 0.1646 0.145 Uiso 1 1 calc R
C9 C -0.1642(4) 0.3020(5) 0.0469(2) 0.092(3) Uani 1 1 d .
C10 C -0.2228(5) 0.1855(4) 0.1394(3) 0.095(3) Uani 1 1 d .
C11 C -0.2892(4) 0.4249(4) 0.2281(3) 0.091(3) Uani 1 1 d .
C12 C -0.2823(3) 0.4719(4) 0.2440(2) 0.094(3) Uani 1 1 d .
H12 H -0.2646 0.4969 0.2331 0.112 Uiso 1 1 calc R
C13 C -0.3017(4) 0.4796(4) 0.2753(2) 0.093(3) Uani 1 1 d .
C14 C -0.3274(3) 0.4405(4) 0.2928(3) 0.093(3) Uani 1 1 d .
H14 H -0.3408 0.4460 0.3144 0.111 Uiso 1 1 calc R
C15 C -0.3322(3) 0.3949(4) 0.2775(3) 0.091(3) Uani 1 1 d .
C16 C -0.3120(4) 0.3891(4) 0.2456(3) 0.092(3) Uani 1 1 d .
H16 H -0.3143 0.3580 0.2354 0.111 Uiso 1 1 calc R
C17 C -0.2935(5) 0.5311(3) 0.2949(3) 0.095(3) Uani 1 1 d .
C18 C -0.3568(3) 0.3540(4) 0.2987(3) 0.086(3) Uani 1 1 d .
C19 C 0.0038(4) 0.4610(5) 0.1324(3) 0.112(4) Uani 1 1 d .
C20 C 0.0064(4) 0.4116(4) 0.1200(3) 0.096(3) Uani 1 1 d .
C21 C -0.0157(4) 0.4007(4) 0.0915(3) 0.097(3) Uani 1 1 d .
H21 H -0.0317 0.4261 0.0797 0.116 Uiso 1 1 calc R
C22 C -0.0170(4) 0.3528(4) 0.0772(3) 0.101(3) Uani 1 1 d .
C23 C 0.0114(4) 0.3166(4) 0.0928(3) 0.094(3) Uani 1 1 d .
H23 H 0.0131 0.2854 0.0828 0.113 Uiso 1 1 calc R
C24 C 0.0381(4) 0.3251(4) 0.1237(3) 0.105(3) Uani 1 1 d .
C25 C 0.0343(4) 0.3763(4) 0.1368(3) 0.102(3) Uani 1 1 d .
H25 H 0.0510 0.3849 0.1567 0.122 Uiso 1 1 calc R
C26 C -0.0488(4) 0.3391(5) 0.0467(2) 0.099(3) Uani 1 1 d .
C27 C 0.0661(4) 0.2832(4) 0.1406(3) 0.089(3) Uani 1 1 d .

loop_
_atom_site_aniso_label
_atom_site_aniso_U_11
_atom_site_aniso_U_22
_atom_site_aniso_U_33
_atom_site_aniso_U_23
_atom_site_aniso_U_13
_atom_site_aniso_U_12
Cu1 0.185(2) 0.0757(12) 0.0744(12) 0.000 0.000 0.0316(11)
Cu2 0.1770(19) 0.0760(12) 0.0752(12) 0.000 0.000 0.0290(11)
Cu3 0.1046(10) 0.0997(10) 0.0863(9) -0.0103(7) 0.0226(7) -0.0039(7)
Cu4 0.0987(9) 0.0902(9) 0.0854(9) -0.0104(7) 0.0202(7) -0.0090(6)
O1 0.144(6) 0.069(4) 0.065(4) 0.016(3) 0.021(4) 0.036(4)
O2 0.152(6) 0.048(4) 0.058(4) -0.011(3) 0.019(4) 0.025(3)
O3 0.108(5) 0.050(4) 0.089(5) -0.004(3) 0.009(4) 0.012(3)
O4 0.116(5) 0.046(4) 0.078(4) -0.013(3) 0.019(3) 0.007(3)
O5 0.093(4) 0.056(4) 0.092(4) -0.006(3) 0.028(3) -0.018(3)
O6 0.126(5) 0.063(4) 0.064(4) -0.020(3) 0.037(4) 0.010(3)
O7 0.075(4) 0.077(4) 0.081(4) -0.010(4) 0.021(3) -0.017(3)
O8 0.087(4) 0.078(4) 0.068(4) -0.011(3) 0.031(3) -0.015(3)
O9 0.157(6) 0.063(4) 0.072(4) 0.001(3) -0.029(4) 0.024(4)
O10 0.150(6) 0.054(4) 0.078(4) -0.019(3) -0.026(4) 0.023(4)
O11 0.090(4) 0.068(4) 0.083(4) -0.007(3) -0.006(4) 0.011(3)
O12 0.112(5) 0.056(4) 0.087(4) -0.015(3) -0.005(3) 0.027(3)
O13 0.238(12) 0.053(6) 0.202(12) 0.000 0.000 0.076(7)
O14 0.159(9) 0.056(6) 0.241(14) 0.000 0.000 0.050(6)
O15 0.253(11) 0.275(12) 0.176(9) -0.024(8) 0.115(9) 0.146(10)
O16 0.135(3) 0.137(3) 0.134(3) -0.0009(10) 0.0015(10) 0.0041(10)
N1 0.146(4) 0.144(4) 0.143(4) -0.0007(10) 0.0017(10) 0.0006(10)
N2 0.149(4) 0.147(4) 0.148(4) -0.0007(10) 0.0014(10) 0.0009(10)
N3 0.134(7) 0.055(5) 0.071(6) -0.007(4) 0.030(5) 0.017(4)
N4 0.188(9) 0.069(5) 0.111(7) 0.007(5) 0.008(7) 0.022(6)
N5 0.125(9) 0.072(8) 0.073(7) 0.000 0.000 0.014(7)
C1 0.181(11) 0.068(7) 0.062(7) -0.014(6) 0.019(7) 0.006(6)
C2 0.150(10) 0.119(10) 0.078(8) 0.053(8) 0.036(7) 0.012(8)
C3 0.122(8) 0.107(9) 0.069(7) 0.002(7) 0.019(6) 0.003(6)
C4 0.189(11) 0.097(8) 0.080(8) 0.013(6) -0.008(8) 0.041(8)
C5 0.165(10) 0.094(8) 0.078(8) -0.029(7) -0.018(7) 0.037(7)
C6 0.163(10) 0.070(7) 0.055(6) -0.015(5) 0.000(6) 0.016(6)
C7 0.102(7) 0.111(9) 0.069(7) -0.031(7) 0.000(6) 0.007(6)
C8 0.157(10) 0.101(9) 0.105(8) 0.031(8) 0.043(7) 0.005(7)
C9 0.130(9) 0.093(9) 0.052(6) 0.001(6) -0.005(6) -0.013(7)
C10 0.138(10) 0.066(8) 0.082(8) 0.015(7) -0.020(7) -0.023(7)
C11 0.135(9) 0.068(7) 0.070(7) 0.017(6) 0.041(6) 0.004(6)
C12 0.112(8) 0.109(9) 0.059(6) 0.004(6) 0.026(6) 0.008(6)
C13 0.098(7) 0.107(8) 0.074(7) 0.019(6) -0.003(6) 0.008(6)
C14 0.077(7) 0.119(9) 0.082(6) 0.010(7) 0.016(5) 0.004(6)
C15 0.094(7) 0.089(8) 0.090(8) -0.026(7) -0.007(6) 0.011(6)
C16 0.107(8) 0.100(8) 0.069(7) -0.011(6) 0.003(6) 0.011(6)
C17 0.130(10) 0.046(6) 0.109(9) -0.026(6) -0.044(8) 0.032(6)
C18 0.070(7) 0.099(9) 0.088(8) 0.013(7) -0.006(6) -0.032(6)
C19 0.116(9) 0.142(12) 0.079(8) -0.018(8) 0.002(7) 0.036(8)
C20 0.126(9) 0.077(8) 0.084(8) 0.012(7) -0.012(7) 0.037(7)
C21 0.137(9) 0.073(8) 0.081(7) 0.004(6) -0.001(7) 0.020(6)
C22 0.126(9) 0.098(9) 0.078(7) 0.004(7) 0.003(6) 0.014(7)
C23 0.108(8) 0.088(7) 0.085(7) -0.003(6) 0.013(6) 0.021(6)
C24 0.120(8) 0.112(9) 0.082(7) -0.014(7) 0.014(7) 0.001(7)
C25 0.118(8) 0.091(8) 0.096(8) -0.024(7) 0.046(7) -0.024(7)
C26 0.123(9) 0.124(10) 0.050(6) 0.011(7) -0.014(6) -0.023(8)
C27 0.092(7) 0.093(8) 0.082(8) 0.020(7) 0.003(6) 0.033(7)

loop_
_atom_type_symbol
_atom_type_description
_atom_type_scat_dispersion_real
_atom_type_scat_dispersion_imag
_atom_type_scat_source
C C 0.0033 0.0016 'International Tables Vol C Tables 4.2.6.8 and 6.1.1.4'
H H 0.0000 0.0000 'International Tables Vol C Tables 4.2.6.8 and 6.1.1.4'
N N 0.0061 0.0033 'International Tables Vol C Tables 4.2.6.8 and 6.1.1.4'
O O 0.0106 0.0060 'International Tables Vol C Tables 4.2.6.8 and 6.1.1.4'
Cu Cu 0.3201 1.2651 'International Tables Vol C Tables 4.2.6.8 and 6.1.1.4'

loop_
_geom_angle_atom_site_label_1
_geom_angle_atom_site_label_2
_geom_angle_atom_site_label_3
_geom_angle
_geom_angle_site_symmetry_1
_geom_angle_site_symmetry_3
O1 Cu1 O1 92.5(4) . 10
O1 Cu1 O9 87.0(3) . .
O1 Cu1 O9 168.3(3) 10 .
O1 Cu1 O9 168.3(3) . 10
O1 Cu1 O9 87.0(3) 10 10
O9 Cu1 O9 91.1(4) . 10
O1 Cu1 O13 95.7(3) . .
O1 Cu1 O13 95.7(3) 10 .
O9 Cu1 O13 96.0(3) . .
O9 Cu1 O13 96.0(3) 10 .
O1 Cu1 Cu2 84.27(18) . .
O1 Cu1 Cu2 84.27(18) 10 .
O9 Cu1 Cu2 84.07(18) . .
O9 Cu1 Cu2 84.07(18) 10 .
O13 Cu1 Cu2 179.9(4) . .
O2 Cu2 O2 92.7(4) . 10
O2 Cu2 O10 168.8(3) . 10
O2 Cu2 O10 86.1(3) 10 10
O2 Cu2 O10 86.1(3) . .
O2 Cu2 O10 168.8(3) 10 .
O10 Cu2 O10 93.0(4) 10 .
O2 Cu2 O14 96.5(3) . .
O2 Cu2 O14 96.5(3) 10 .
O10 Cu2 O14 94.7(3) 10 .
O10 Cu2 O14 94.7(3) . .
O2 Cu2 Cu1 83.49(17) . .
O2 Cu2 Cu1 83.49(17) 10 .
O10 Cu2 Cu1 85.33(18) 10 .
O10 Cu2 Cu1 85.33(18) . .
O14 Cu2 Cu1 180.0(3) . .
O5 Cu3 O7 87.2(3) 5_445 7_455
O5 Cu3 O11 90.1(2) 5_445 3
O7 Cu3 O11 164.0(3) 7_455 3
O5 Cu3 O3 168.5(3) 5_445 .
O7 Cu3 O3 88.4(2) 7_455 .
O11 Cu3 O3 91.2(2) 3 .
O5 Cu3 O15 94.9(4) 5_445 .
O7 Cu3 O15 98.7(4) 7_455 .
O11 Cu3 O15 97.3(4) 3 .
O3 Cu3 O15 96.3(4) . .
O5 Cu3 Cu4 87.25(18) 5_445 .
O7 Cu3 Cu4 81.09(19) 7_455 .
O11 Cu3 Cu4 83.03(19) 3 .
O3 Cu3 Cu4 81.61(19) . .
O15 Cu3 Cu4 177.8(3) . .
O12 Cu4 O8 169.4(3) 3 7_455
O12 Cu4 O6 88.8(3) 3 5_445
O8 Cu4 O6 88.6(3) 7_455 5_445
O12 Cu4 O4 90.7(3) 3 .
O8 Cu4 O4 89.4(2) 7_455 .
O6 Cu4 O4 166.8(3) 5_445 .
O12 Cu4 O16 91.5(3) 3 .
O8 Cu4 O16 98.9(3) 7_455 .
O6 Cu4 O16 92.8(3) 5_445 .
O4 Cu4 O16 100.4(3) . .
O12 Cu4 Cu3 83.98(19) 3 .
O8 Cu4 Cu3 85.43(17) 7_455 .
O6 Cu4 Cu3 81.02(18) 5_445 .
O4 Cu4 Cu3 85.81(18) . .
O16 Cu4 Cu3 172.4(2) . .
C9 O1 Cu1 118.8(6) . .
C9 O2 Cu2 121.8(6) . .
C10 O3 Cu3 121.8(6) . .
C10 O4 Cu4 119.9(6) . .
C17 O5 Cu3 117.8(6) . 5_455
C17 O6 Cu4 123.5(6) . 5_455
C18 O7 Cu3 123.4(6) . 7_455
C18 O8 Cu4 119.8(6) . 7_455
C26 O9 Cu1 120.5(6) . .
C26 O10 Cu2 120.1(6) . .
C27 O11 Cu3 120.0(6) . 4
C27 O12 Cu4 123.4(6) . 4
C1 N1 N2 100.7(9) . .
C2 N2 N1 105.3(10) . .
C2 N2 H2 127.4 . .
N1 N2 H2 127.4 . .
C1 N3 C2 107.8(8) . .
C19 N4 N4 107.0(7) . 2_565
C19 N4 H4A 126.5 . .
N4 N4 H4A 126.5 2_565 .
C19 N5 C19 105.2(13) 2_565 .
N3 C1 N1 114.4(9) . .
N3 C1 C3 124.6(10) . .
N1 C1 C3 120.7(11) . .
N3 C1 C2 36.4(5) . .
N1 C1 C2 78.1(7) . .
C3 C1 C2 161.0(9) . .
N3 C2 N2 111.7(10) . .
N3 C2 C11 130.7(10) . .
N2 C2 C11 117.3(12) . .
N3 C2 C1 35.8(6) . .
N2 C2 C1 76.0(7) . .
C11 C2 C1 166.4(9) . .
C8 C3 C1 120.6(10) . .
C8 C3 C4 115.9(10) . .
C1 C3 C4 123.5(10) . .
C3 C4 C5 121.0(10) . .
C3 C4 H4 119.5 . .
C5 C4 H4 119.5 . .
C6 C5 C4 118.4(10) . .
C6 C5 C9 123.6(9) . .
C4 C5 C9 117.9(11) . .
C7 C6 C5 123.9(9) . .
C7 C6 H6 118.1 . .
C5 C6 H6 118.1 . .
C6 C7 C8 118.0(10) . .
C6 C7 C10 120.4(10) . .
C8 C7 C10 121.4(10) . .
C3 C8 C7 122.5(10) . .
C3 C8 H8 118.8 . .
C7 C8 H8 118.8 . .
O2 C9 O1 130.5(9) . .
O2 C9 C5 115.4(9) . .
O1 C9 C5 114.0(10) . .
O4 C10 O3 129.7(9) . .
O4 C10 C7 117.3(10) . .
O3 C10 C7 113.0(11) . .
C16 C11 C12 118.7(9) . .
C16 C11 C2 112.3(10) . .
C12 C11 C2 128.9(10) . .
C13 C12 C11 118.9(9) . .
C13 C12 H12 120.5 . .
C11 C12 H12 120.5 . .
C12 C13 C14 120.6(10) . .
C12 C13 C17 121.0(10) . .
C14 C13 C17 118.3(10) . .
C15 C14 C13 119.5(9) . .
C15 C14 H14 120.2 . .
C13 C14 H14 120.2 . .
C16 C15 C14 117.5(10) . .
C16 C15 C18 125.8(10) . .
C14 C15 C18 116.6(10) . .
C11 C16 C15 124.7(10) . .
C11 C16 H16 117.7 . .
C15 C16 H16 117.7 . .
O5 C17 O6 130.2(8) . .
O5 C17 C13 116.1(10) . .
O6 C17 C13 113.7(10) . .
O8 C18 O7 129.9(9) . .
O8 C18 C15 118.8(10) . .
O7 C18 C15 111.3(10) . .
N4 C19 N5 110.4(11) . .
N4 C19 C20 127.0(11) . .
N5 C19 C20 122.6(9) . .
C21 C20 C25 120.1(11) . .
C21 C20 C19 118.9(10) . .
C25 C20 C19 120.9(11) . .
C20 C21 C22 124.0(10) . .
C20 C21 H21 118.0 . .
C22 C21 H21 118.0 . .
C23 C22 C21 117.3(10) . .
C23 C22 C26 119.4(11) . .
C21 C22 C26 123.3(11) . .
C22 C23 C24 122.8(10) . .
C22 C23 H23 118.6 . .
C24 C23 H23 118.6 . .
C23 C24 C25 114.2(10) . .
C23 C24 C27 120.2(10) . .
C25 C24 C27 125.7(11) . .
C20 C25 C24 121.3(11) . .
C20 C25 H25 119.3 . .
C24 C25 H25 119.3 . .
O10 C26 O9 129.7(9) . .
O10 C26 C22 118.7(10) . .
O9 C26 C22 111.6(10) . .
O12 C27 O11 129.3(9) . .
O12 C27 C24 118.0(11) . .
O11 C27 C24 112.7(11) . .

loop_
_geom_bond_atom_site_label_1
_geom_bond_atom_site_label_2
_geom_bond_distance
_geom_bond_site_symmetry_2
Cu1 O1 1.931(6) .
Cu1 O1 1.931(6) 10
Cu1 O9 1.953(6) .
Cu1 O9 1.953(6) 10
Cu1 O13 2.194(8) .
Cu1 Cu2 2.663(2) .
Cu2 O2 1.923(6) .
Cu2 O2 1.923(6) 10
Cu2 O10 1.952(6) 10
Cu2 O10 1.952(6) .
Cu2 O14 2.158(8) .
Cu3 O5 1.912(6) 5_445
Cu3 O7 1.933(6) 7_455
Cu3 O11 1.948(6) 3
Cu3 O3 1.977(6) .
Cu3 O15 2.082(7) .
Cu3 Cu4 2.6726(16) .
Cu4 O12 1.887(6) 3
Cu4 O8 1.918(6) 7_455
Cu4 O6 1.939(6) 5_445
Cu4 O4 1.949(6) .
Cu4 O16 2.129(8) .
O1 C9 1.278(11) .
O2 C9 1.202(11) .
O3 C10 1.289(12) .
O4 C10 1.192(12) .
O5 C17 1.252(13) .
O5 Cu3 1.912(6) 5_455
O6 C17 1.262(13) .
O6 Cu4 1.939(6) 5_455
O7 C18 1.247(11) .
O7 Cu3 1.933(6) 7_455
O8 C18 1.208(11) .
O8 Cu4 1.918(6) 7_455
O9 C26 1.296(12) .
O10 C26 1.247(12) .
O11 C27 1.270(11) .
O11 Cu3 1.948(6) 4
O12 C27 1.210(12) .
O12 Cu4 1.887(6) 4
N1 C1 1.356(12) .
N1 N2 1.425(13) .
N2 C2 1.336(12) .
N2 H2 0.8600 .
N3 C1 1.247(11) .
N3 C2 1.265(13) .
N4 C19 1.313(11) .
N4 N4 1.348(13) 2_565
N4 H4A 0.8600 .
N5 C19 1.331(12) 2_565
N5 C19 1.331(12) .
C1 C3 1.416(13) .
C1 C2 2.029(15) .
C2 C11 1.461(15) .
C3 C8 1.390(13) .
C3 C4 1.446(14) .
C4 C5 1.450(13) .
C4 H4 0.9300 .
C5 C6 1.373(13) .
C5 C9 1.565(14) .
C6 C7 1.341(12) .
C6 H6 0.9300 .
C7 C8 1.473(13) .
C7 C10 1.504(13) .
C8 H8 0.9300 .
C11 C16 1.333(12) .
C11 C12 1.423(12) .
C12 C13 1.347(11) .
C12 H12 0.9300 .
C13 C14 1.435(12) .
C13 C17 1.602(12) .
C14 C15 1.375(12) .
C14 H14 0.9300 .
C15 C16 1.370(13) .
C15 C18 1.532(13) .
C16 H16 0.9300 .
C19 C20 1.416(14) .
C20 C21 1.301(13) .
C20 C25 1.379(13) .
C21 C22 1.408(12) .
C21 H21 0.9300 .
C22 C23 1.382(12) .
C22 C26 1.516(13) .
C23 C24 1.425(13) .
C23 H23 0.9300 .
C24 C25 1.474(12) .
C24 C27 1.512(13) .
C25 H25 0.9300 .

loop_
_platon_squeeze_void_nr
_platon_squeeze_void_average_x
_platon_squeeze_void_average_y
_platon_squeeze_void_average_z
_platon_squeeze_void_volume
_platon_squeeze_void_count_electrons
1 -0.003 -0.009 -0.004 19707.0 3164.9
